data_7233196
loop_
_publ_author_name
'Tomohiro Hirade'
'Yumi Okui'
'Mina Han'

_publ_section_title
;
 A design strategy for stable light-sensitive palladium complexes
;
_journal_name_full 'Journal of Materials Chemistry C'
_journal_page_first 2672
_journal_page_last 2679
_journal_paper_doi 10.1039/C3TC00779K
_journal_volume 1
_journal_year 2013
_chemical_formula_moiety 'C29 H36 N2 O2'
_chemical_formula_sum 'C29 H36 N2 O2'
_chemical_formula_weight 444.62
_space_group_IT_number 2
_space_group_name_Hall '-P 1'
_space_group_name_H-M_alt 'P -1'
_symmetry_cell_setting triclinic
_symmetry_Int_Tables_number 2
_symmetry_space_group_name_Hall '-P 1'
_symmetry_space_group_name_H-M 'P -1'
_atom_sites_solution_hydrogens geom
_atom_sites_solution_primary direct
_atom_sites_solution_secondary difmap
_cell_angle_alpha 78.047(16)
_cell_angle_beta 85.50(2)
_cell_angle_gamma 86.15(2)
_cell_formula_units_Z 2
_cell_length_a 8.0239(13)
_cell_length_b 8.2206(10)
_cell_length_c 19.4355(17)
_cell_measurement_reflns_used 3540
_cell_measurement_temperature 113
_cell_measurement_theta_max 27.47
_cell_measurement_theta_min 3.22
_cell_volume 1248.6(3)
_computing_cell_refinement CrystalClear
_computing_data_collection 'CrystalClear (Rigaku/MSC Inc., 2006)'
_computing_data_reduction CrystalClear
_computing_molecular_graphics 'CrystalStructure 4.0'
_computing_publication_material 'CrystalStructure 4.0 (Rigaku, 2010)'
_computing_structure_refinement 'SHELXL97 (Sheldrick, 2008)'
_computing_structure_solution 'Il Milione (Burla, et al., 2007)'
_diffrn_ambient_temperature 113
_diffrn_detector_area_resol_mean 7.314
_diffrn_measured_fraction_theta_full 0.954
_diffrn_measured_fraction_theta_max 0.954
_diffrn_measurement_device_type 'Rigaku Saturn70'
_diffrn_measurement_method \w
_diffrn_radiation_type 'Mo K\a'
_diffrn_radiation_wavelength 0.71070
_diffrn_reflns_av_R_equivalents 0.0772
_diffrn_reflns_limit_h_max 10
_diffrn_reflns_limit_h_min -7
_diffrn_reflns_limit_k_max 10
_diffrn_reflns_limit_k_min -10
_diffrn_reflns_limit_l_max 25
_diffrn_reflns_limit_l_min -25
_diffrn_reflns_number 10058
_diffrn_reflns_theta_full 27.48
_diffrn_reflns_theta_max 27.48
_diffrn_standards_interval_count .
_diffrn_standards_number 0
_exptl_absorpt_coefficient_mu 0.074
_exptl_absorpt_correction_T_max 0.994
_exptl_absorpt_correction_T_min 0.333
_exptl_absorpt_correction_type multi-scan
_exptl_absorpt_process_details 'REQAB (Rigaku, 1998)'
_exptl_crystal_colour orange
_exptl_crystal_density_diffrn 1.182
_exptl_crystal_density_method 'not measured'
_exptl_crystal_description prism
_exptl_crystal_F_000 480.00
_exptl_crystal_size_max 0.340
_exptl_crystal_size_mid 0.240
_exptl_crystal_size_min 0.080
_refine_diff_density_max 0.370
_refine_diff_density_min -0.390
_refine_ls_extinction_method none
_refine_ls_goodness_of_fit_ref 0.860
_refine_ls_hydrogen_treatment constr
_refine_ls_number_parameters 303
_refine_ls_number_reflns 5477
_refine_ls_number_restraints 0
_refine_ls_R_factor_gt 0.0680
_refine_ls_shift/su_max 0.000
_refine_ls_structure_factor_coef Fsqd
_refine_ls_weighting_details 'w = 1/[\s^2^(Fo^2^)+(0.0615P)^2^+0.0000P] where P=(Fo^2^+2Fc^2^)/3'
_refine_ls_weighting_scheme calc
_refine_ls_wR_factor_ref 0.1833
_reflns_number_gt 2013
_reflns_number_total 5477
_reflns_threshold_expression F^2^>2.0\s(F^2^)
_cod_data_source_file 1000003.cif
_cod_data_source_block PCOD1000003
_cod_database_code 7233196

loop_
_symmetry_equiv_pos_site_id
_symmetry_equiv_pos_as_xyz
1 +X,+Y,+Z
2 -X,-Y,-Z

loop_
_atom_site_label
_atom_site_type_symbol
_atom_site_fract_x
_atom_site_fract_y
_atom_site_fract_z
_atom_site_U_iso_or_equiv
_atom_site_adp_type
_atom_site_occupancy
_atom_site_symmetry_multiplicity
_atom_site_calc_flag
_atom_site_refinement_flags
_atom_site_disorder_assembly
_atom_site_disorder_group
O1 O 0.8064(3) 2.0160(2) -0.04653(9) 0.0339(5) Uani 1.0 2 d . . .
O2 O 0.1481(2) 0.36060(19) 0.47395(9) 0.0248(5) Uani 1.0 2 d . . .
N1 N 0.4157(3) 1.0365(3) 0.30730(12) 0.0306(6) Uani 1.0 2 d . . .
N2 N 0.3693(3) 0.9225(3) 0.28219(12) 0.0330(6) Uani 1.0 2 d . . .
C1 C 0.4696(4) 1.1779(3) 0.25312(14) 0.0281(7) Uani 1.0 2 d . . .
C2 C 0.4473(4) 1.1993(3) 0.18097(15) 0.0301(7) Uani 1.0 2 d . . .
C3 C 0.5032(4) 1.3428(3) 0.13551(14) 0.0290(7) Uani 1.0 2 d . . .
C4 C 0.5811(3) 1.4658(3) 0.16026(13) 0.0239(6) Uani 1.0 2 d . . .
C5 C 0.6030(3) 1.4417(3) 0.23313(13) 0.0246(6) Uani 1.0 2 d . . .
C6 C 0.5445(4) 1.2992(3) 0.27778(14) 0.0281(7) Uani 1.0 2 d . . .
C7 C 0.6396(4) 1.6143(3) 0.10807(13) 0.0224(6) Uani 1.0 2 d . . .
C8 C 0.7251(4) 1.5948(3) 0.04426(14) 0.0295(7) Uani 1.0 2 d . . .
C9 C 0.7790(4) 1.7291(3) -0.00595(14) 0.0307(7) Uani 1.0 2 d . . .
C10 C 0.7471(4) 1.8911(3) 0.00644(13) 0.0257(6) Uani 1.0 2 d . . .
C11 C 0.6624(4) 1.9144(3) 0.06908(13) 0.0259(6) Uani 1.0 2 d . . .
C12 C 0.6089(4) 1.7765(3) 0.11864(13) 0.0254(6) Uani 1.0 2 d . . .
C13 C 0.6942(4) 1.5600(3) 0.26467(14) 0.0317(7) Uani 1.0 2 d . . .
C14 C 0.7869(4) 2.1823(3) -0.03445(13) 0.0294(7) Uani 1.0 2 d . . .
C15 C 0.8592(4) 2.2952(4) -0.10114(14) 0.0396(8) Uani 1.0 2 d . . .
C16 C 0.3146(4) 0.7825(3) 0.33612(14) 0.0273(7) Uani 1.0 2 d . . .
C17 C 0.2530(4) 0.6557(3) 0.31051(14) 0.0291(7) Uani 1.0 2 d . . .
C18 C 0.1955(3) 0.5135(3) 0.35519(14) 0.0249(6) Uani 1.0 2 d . . .
C19 C 0.2068(3) 0.5006(3) 0.42750(13) 0.0219(6) Uani 1.0 2 d . . .
C20 C 0.2692(3) 0.6269(3) 0.45607(13) 0.0231(6) Uani 1.0 2 d . . .
C21 C 0.3218(3) 0.7693(3) 0.40941(13) 0.0249(6) Uani 1.0 2 d . . .
C22 C 0.1217(4) 0.3784(4) 0.32655(14) 0.0353(7) Uani 1.0 2 d . . .
C23 C 0.2744(4) 0.6058(3) 0.53496(13) 0.0292(7) Uani 1.0 2 d . . .
C24 C 0.2740(4) 0.2268(3) 0.48922(14) 0.0329(7) Uani 1.0 2 d . . .
C25 C 0.2019(4) 0.0927(3) 0.54787(14) 0.0330(7) Uani 1.0 2 d . . .
C26 C 0.1751(4) 0.1405(3) 0.61938(13) 0.0271(7) Uani 1.0 2 d . . .
C27 C 0.1046(4) -0.0003(3) 0.67620(13) 0.0265(6) Uani 1.0 2 d . . .
C28 C 0.1046(4) 0.0307(3) 0.75106(14) 0.0319(7) Uani 1.0 2 d . . .
C29 C 0.0397(4) -0.1148(4) 0.80738(15) 0.0416(8) Uani 1.0 2 d . . .
H1 H 0.3950 1.1176 0.1633 0.0362 Uiso 1.0 2 calc R . .
H2 H 0.4882 1.3577 0.0866 0.0348 Uiso 1.0 2 calc R . .
H3 H 0.5566 1.2847 0.3270 0.0337 Uiso 1.0 2 calc R . .
H4 H 0.7466 1.4858 0.0353 0.0354 Uiso 1.0 2 calc R . .
H5 H 0.8373 1.7120 -0.0486 0.0368 Uiso 1.0 2 calc R . .
H6 H 0.6411 2.0234 0.0781 0.0311 Uiso 1.0 2 calc R . .
H7 H 0.5496 1.7938 0.1610 0.0304 Uiso 1.0 2 calc R . .
H8 H 0.6174 1.6533 0.2725 0.0380 Uiso 1.0 2 calc R . .
H9 H 0.7886 1.6023 0.2323 0.0380 Uiso 1.0 2 calc R . .
H10 H 0.7358 1.5014 0.3097 0.0380 Uiso 1.0 2 calc R . .
H11 H 0.8478 2.1920 0.0068 0.0352 Uiso 1.0 2 calc R . .
H12 H 0.6671 2.2135 -0.0254 0.0352 Uiso 1.0 2 calc R . .
H13 H 0.9772 2.2616 -0.1099 0.0475 Uiso 1.0 2 calc R . .
H14 H 0.8501 2.4109 -0.0950 0.0475 Uiso 1.0 2 calc R . .
H15 H 0.7967 2.2855 -0.1413 0.0475 Uiso 1.0 2 calc R . .
H16 H 0.2499 0.6661 0.2610 0.0349 Uiso 1.0 2 calc R . .
H17 H 0.3625 0.8577 0.4269 0.0298 Uiso 1.0 2 calc R . .
H18 H 0.1944 0.2767 0.3358 0.0424 Uiso 1.0 2 calc R . .
H19 H 0.1127 0.4151 0.2756 0.0424 Uiso 1.0 2 calc R . .
H20 H 0.0103 0.3560 0.3497 0.0424 Uiso 1.0 2 calc R . .
H21 H 0.3663 0.5261 0.5514 0.0351 Uiso 1.0 2 calc R . .
H22 H 0.1681 0.5643 0.5580 0.0351 Uiso 1.0 2 calc R . .
H23 H 0.2923 0.7134 0.5467 0.0351 Uiso 1.0 2 calc R . .
H24 H 0.3753 0.2686 0.5042 0.0395 Uiso 1.0 2 calc R . .
H25 H 0.3056 0.1805 0.4466 0.0395 Uiso 1.0 2 calc R . .
H26 H 0.0933 0.0634 0.5342 0.0396 Uiso 1.0 2 calc R . .
H27 H 0.2783 -0.0081 0.5522 0.0396 Uiso 1.0 2 calc R . .
H28 H 0.0968 0.2398 0.6158 0.0325 Uiso 1.0 2 calc R . .
H29 H 0.2830 0.1705 0.6334 0.0325 Uiso 1.0 2 calc R . .
H30 H -0.0117 -0.0162 0.6663 0.0319 Uiso 1.0 2 calc R . .
H31 H 0.1714 -0.1047 0.6735 0.0319 Uiso 1.0 2 calc R . .
H32 H 0.0338 0.1325 0.7545 0.0383 Uiso 1.0 2 calc R . .
H33 H 0.2201 0.0508 0.7606 0.0383 Uiso 1.0 2 calc R . .
H34 H 0.1117 -0.2152 0.8054 0.0499 Uiso 1.0 2 calc R . .
H35 H -0.0750 -0.1348 0.7986 0.0499 Uiso 1.0 2 calc R . .
H36 H 0.0411 -0.0876 0.8541 0.0499 Uiso 1.0 2 calc R . .

loop_
_atom_site_aniso_label
_atom_site_aniso_U_11
_atom_site_aniso_U_22
_atom_site_aniso_U_33
_atom_site_aniso_U_12
_atom_site_aniso_U_13
_atom_site_aniso_U_23
O1 0.0535(14) 0.0251(10) 0.0225(10) -0.0137(10) 0.0060(10) -0.0034(9)
O2 0.0247(11) 0.0196(9) 0.0275(10) -0.0021(8) 0.0004(8) 0.0010(8)
N1 0.0308(14) 0.0301(13) 0.0312(13) 0.0057(11) -0.0022(11) -0.0091(11)
N2 0.0291(14) 0.0357(14) 0.0356(14) 0.0040(11) -0.0025(11) -0.0119(12)
C1 0.0259(15) 0.0228(14) 0.0305(16) 0.0032(12) 0.0025(13) 0.0031(13)
C2 0.0269(16) 0.0213(14) 0.0440(18) -0.0049(12) 0.0011(14) -0.0110(13)
C3 0.0316(16) 0.0265(15) 0.0287(15) -0.0032(12) 0.0011(13) -0.0055(13)
C4 0.0244(15) 0.0195(13) 0.0265(14) -0.0010(11) 0.0010(12) -0.0024(12)
C5 0.0226(15) 0.0246(14) 0.0232(14) 0.0032(11) 0.0005(12) 0.0012(12)
C6 0.0252(15) 0.0283(15) 0.0277(15) 0.0034(12) 0.0013(12) -0.0013(13)
C7 0.0256(14) 0.0196(13) 0.0214(13) -0.0025(11) -0.0029(11) -0.0017(11)
C8 0.0350(17) 0.0251(14) 0.0310(15) -0.0086(12) 0.0026(13) -0.0112(12)
C9 0.0388(18) 0.0303(15) 0.0246(15) -0.0092(13) 0.0054(13) -0.0099(13)
C10 0.0312(16) 0.0262(14) 0.0196(14) -0.0077(12) -0.0016(12) -0.0023(12)
C11 0.0325(16) 0.0215(14) 0.0244(14) -0.0032(12) -0.0012(12) -0.0059(12)
C12 0.0262(15) 0.0273(14) 0.0222(14) -0.0020(12) 0.0005(12) -0.0046(12)
C13 0.0332(17) 0.0353(16) 0.0246(15) -0.0025(13) -0.0043(13) -0.0004(13)
C14 0.0399(17) 0.0227(14) 0.0251(15) -0.0061(13) -0.0027(13) -0.0023(12)
C15 0.053(2) 0.0349(16) 0.0276(16) -0.0090(15) -0.0039(15) 0.0043(14)
C16 0.0241(15) 0.0246(14) 0.0256(15) 0.0032(12) 0.0040(12) 0.0091(12)
C17 0.0258(15) 0.0345(15) 0.0248(15) 0.0026(12) 0.0009(12) -0.0032(13)
C18 0.0209(14) 0.0281(14) 0.0248(14) 0.0029(11) -0.0012(12) -0.0049(12)
C19 0.0192(14) 0.0196(13) 0.0237(14) 0.0015(11) 0.0019(11) 0.0009(11)
C20 0.0232(14) 0.0209(14) 0.0242(14) 0.0011(11) -0.0007(11) -0.0031(12)
C21 0.0227(15) 0.0214(14) 0.0301(15) -0.0006(11) -0.0002(12) -0.0050(12)
C22 0.0340(17) 0.0447(17) 0.0298(16) -0.0048(14) -0.0009(13) -0.0129(14)
C23 0.0346(17) 0.0282(15) 0.0255(15) -0.0069(12) 0.0003(13) -0.0061(12)
C24 0.0416(18) 0.0235(15) 0.0315(16) 0.0030(13) 0.0024(14) -0.0040(13)
C25 0.050(2) 0.0197(14) 0.0298(16) -0.0058(13) -0.0001(14) -0.0059(12)
C26 0.0277(16) 0.0215(13) 0.0319(16) -0.0034(11) -0.0024(12) -0.0044(12)
C27 0.0252(15) 0.0221(14) 0.0311(15) -0.0024(11) -0.0040(12) -0.0014(12)
C28 0.0303(16) 0.0317(15) 0.0323(16) 0.0002(13) -0.0003(13) -0.0045(13)
C29 0.0389(19) 0.0470(18) 0.0348(17) -0.0028(15) 0.0056(15) -0.0016(15)

loop_
_atom_type_symbol
_atom_type_description
_atom_type_scat_dispersion_real
_atom_type_scat_dispersion_imag
_atom_type_scat_source
C C 0.0033 0.0016
;
International Tables for Crystallography
(1992, Vol. C, Tables 4.2.6.8 and 6.1.1.4)
;
H H 0.0000 0.0000
;
International Tables for Crystallography
(1992, Vol. C, Table 6.1.1.4)
;
N N 0.0061 0.0033
;
International Tables for Crystallography
(1992, Vol. C, Tables 4.2.6.8 and 6.1.1.4)
;
O O 0.0106 0.0060
;
International Tables for Crystallography
(1992, Vol. C, Tables 4.2.6.8 and 6.1.1.4)
;

loop_
_geom_angle_atom_site_label_1
_geom_angle_atom_site_label_2
_geom_angle_atom_site_label_3
_geom_angle
_geom_angle_publ_flag
_geom_angle_site_symmetry_1
_geom_angle_site_symmetry_2
_geom_angle_site_symmetry_3
C10 O1 C14 117.2(2) yes . . .
C19 O2 C24 113.46(18) yes . . .
N2 N1 C1 112.6(3) yes . . .
N1 N2 C16 112.5(3) yes . . .
N1 C1 C2 125.4(3) yes . . .
N1 C1 C6 115.0(3) yes . . .
C2 C1 C6 119.5(3) yes . . .
C1 C2 C3 118.9(3) yes . . .
C2 C3 C4 121.8(3) yes . . .
C3 C4 C5 118.5(2) yes . . .
C3 C4 C7 118.4(3) yes . . .
C5 C4 C7 123.1(3) yes . . .
C4 C5 C6 119.0(3) yes . . .
C4 C5 C13 122.9(2) yes . . .
C6 C5 C13 118.1(3) yes . . .
C1 C6 C5 122.3(3) yes . . .
C4 C7 C8 120.2(3) yes . . .
C4 C7 C12 122.7(3) yes . . .
C8 C7 C12 117.0(2) yes . . .
C7 C8 C9 122.1(3) yes . . .
C8 C9 C10 119.6(3) yes . . .
O1 C10 C9 115.1(3) yes . . .
O1 C10 C11 125.2(3) yes . . .
C9 C10 C11 119.7(3) yes . . .
C10 C11 C12 119.5(3) yes . . .
C7 C12 C11 122.2(3) yes . . .
O1 C14 C15 106.5(2) yes . . .
N2 C16 C17 114.6(3) yes . . .
N2 C16 C21 125.2(3) yes . . .
C17 C16 C21 120.2(3) yes . . .
C16 C17 C18 121.6(3) yes . . .
C17 C18 C19 117.5(3) yes . . .
C17 C18 C22 121.1(3) yes . . .
C19 C18 C22 121.4(2) yes . . .
O2 C19 C18 119.0(3) yes . . .
O2 C19 C20 118.1(3) yes . . .
C18 C19 C20 122.8(2) yes . . .
C19 C20 C21 117.7(3) yes . . .
C19 C20 C23 119.9(2) yes . . .
C21 C20 C23 122.4(3) yes . . .
C16 C21 C20 120.1(3) yes . . .
O2 C24 C25 108.2(3) yes . . .
C24 C25 C26 114.9(3) yes . . .
C25 C26 C27 112.3(3) yes . . .
C26 C27 C28 113.9(3) yes . . .
C27 C28 C29 113.0(3) yes . . .
C1 C2 H1 120.532 no . . .
C3 C2 H1 120.536 no . . .
C2 C3 H2 119.119 no . . .
C4 C3 H2 119.120 no . . .
C1 C6 H3 118.858 no . . .
C5 C6 H3 118.853 no . . .
C7 C8 H4 118.944 no . . .
C9 C8 H4 118.956 no . . .
C8 C9 H5 120.222 no . . .
C10 C9 H5 120.226 no . . .
C10 C11 H6 120.259 no . . .
C12 C11 H6 120.261 no . . .
C7 C12 H7 118.908 no . . .
C11 C12 H7 118.905 no . . .
C5 C13 H8 109.473 no . . .
C5 C13 H9 109.477 no . . .
C5 C13 H10 109.472 no . . .
H8 C13 H9 109.477 no . . .
H8 C13 H10 109.463 no . . .
H9 C13 H10 109.464 no . . .
O1 C14 H11 110.424 no . . .
O1 C14 H12 110.422 no . . .
C15 C14 H11 110.424 no . . .
C15 C14 H12 110.417 no . . .
H11 C14 H12 108.628 no . . .
C14 C15 H13 109.466 no . . .
C14 C15 H14 109.473 no . . .
C14 C15 H15 109.477 no . . .
H13 C15 H14 109.470 no . . .
H13 C15 H15 109.468 no . . .
H14 C15 H15 109.473 no . . .
C16 C17 H16 119.185 no . . .
C18 C17 H16 119.178 no . . .
C16 C21 H17 119.963 no . . .
C20 C21 H17 119.972 no . . .
C18 C22 H18 109.471 no . . .
C18 C22 H19 109.467 no . . .
C18 C22 H20 109.468 no . . .
H18 C22 H19 109.473 no . . .
H18 C22 H20 109.472 no . . .
H19 C22 H20 109.476 no . . .
C20 C23 H21 109.471 no . . .
C20 C23 H22 109.471 no . . .
C20 C23 H23 109.469 no . . .
H21 C23 H22 109.473 no . . .
H21 C23 H23 109.475 no . . .
H22 C23 H23 109.468 no . . .
O2 C24 H24 110.061 no . . .
O2 C24 H25 110.058 no . . .
C25 C24 H24 110.071 no . . .
C25 C24 H25 110.062 no . . .
H24 C24 H25 108.403 no . . .
C24 C25 H26 108.547 no . . .
C24 C25 H27 108.547 no . . .
C26 C25 H26 108.541 no . . .
C26 C25 H27 108.546 no . . .
H26 C25 H27 107.536 no . . .
C25 C26 H28 109.151 no . . .
C25 C26 H29 109.142 no . . .
C27 C26 H28 109.136 no . . .
C27 C26 H29 109.135 no . . .
H28 C26 H29 107.863 no . . .
C26 C27 H30 108.774 no . . .
C26 C27 H31 108.777 no . . .
C28 C27 H30 108.775 no . . .
C28 C27 H31 108.780 no . . .
H30 C27 H31 107.659 no . . .
C27 C28 H32 108.982 no . . .
C27 C28 H33 108.982 no . . .
C29 C28 H32 108.982 no . . .
C29 C28 H33 108.982 no . . .
H32 C28 H33 107.772 no . . .
C28 C29 H34 109.469 no . . .
C28 C29 H35 109.472 no . . .
C28 C29 H36 109.474 no . . .
H34 C29 H35 109.470 no . . .
H34 C29 H36 109.471 no . . .
H35 C29 H36 109.472 no . . .

loop_
_geom_bond_atom_site_label_1
_geom_bond_atom_site_label_2
_geom_bond_distance
_geom_bond_publ_flag
_geom_bond_site_symmetry_1
_geom_bond_site_symmetry_2
O1 C10 1.375(3) yes . .
O1 C14 1.431(3) yes . .
O2 C19 1.392(3) yes . .
O2 C24 1.442(3) yes . .
N1 N2 1.233(4) yes . .
N1 C1 1.462(3) yes . .
N2 C16 1.453(3) yes . .
C1 C2 1.401(4) yes . .
C1 C6 1.381(4) yes . .
C2 C3 1.396(4) yes . .
C3 C4 1.407(4) yes . .
C4 C5 1.412(4) yes . .
C4 C7 1.493(3) yes . .
C5 C6 1.391(4) yes . .
C5 C13 1.507(4) yes . .
C7 C8 1.403(4) yes . .
C7 C12 1.394(4) yes . .
C8 C9 1.382(4) yes . .
C9 C10 1.405(4) yes . .
C10 C11 1.389(4) yes . .
C11 C12 1.395(4) yes . .
C14 C15 1.528(4) yes . .
C16 C17 1.378(4) yes . .
C16 C21 1.411(4) yes . .
C17 C18 1.387(4) yes . .
C18 C19 1.397(4) yes . .
C18 C22 1.513(4) yes . .
C19 C20 1.410(4) yes . .
C20 C21 1.392(4) yes . .
C20 C23 1.511(4) yes . .
C24 C25 1.520(4) yes . .
C25 C26 1.517(4) yes . .
C26 C27 1.529(4) yes . .
C27 C28 1.528(4) yes . .
C28 C29 1.534(4) yes . .
C2 H1 0.950 no . .
C3 H2 0.950 no . .
C6 H3 0.950 no . .
C8 H4 0.950 no . .
C9 H5 0.950 no . .
C11 H6 0.950 no . .
C12 H7 0.950 no . .
C13 H8 0.980 no . .
C13 H9 0.980 no . .
C13 H10 0.980 no . .
C14 H11 0.990 no . .
C14 H12 0.990 no . .
C15 H13 0.980 no . .
C15 H14 0.980 no . .
C15 H15 0.980 no . .
C17 H16 0.950 no . .
C21 H17 0.950 no . .
C22 H18 0.980 no . .
C22 H19 0.980 no . .
C22 H20 0.980 no . .
C23 H21 0.980 no . .
C23 H22 0.980 no . .
C23 H23 0.980 no . .
C24 H24 0.990 no . .
C24 H25 0.990 no . .
C25 H26 0.990 no . .
C25 H27 0.990 no . .
C26 H28 0.990 no . .
C26 H29 0.990 no . .
C27 H30 0.990 no . .
C27 H31 0.990 no . .
C28 H32 0.990 no . .
C28 H33 0.990 no . .
C29 H34 0.980 no . .
C29 H35 0.980 no . .
C29 H36 0.980 no . .
